data_2006436
loop_
_publ_author_name
'C. Mark Smales'
'Leonard F. Blackwell'
'Joyce M. Waters'
'Anthony K. Burrell'

_publ_contact_author
;       Anthony K. Burrell
    Department of Chemistry
    Massey University
    Private Bag 11222
    Palmerston North
    New Zealand
;
_publ_section_title
;
 An Estrone--Glucuronide Conjugate
;
_journal_issue 8
_journal_name_full 'Acta Crystallographica Section C'
_journal_page_first 1082
_journal_page_last 1084
_journal_paper_doi 10.1107/S0108270197004629
_journal_volume 53
_journal_year 1997
_chemical_formula_moiety 'C24 H30 O8.H2 O'
_chemical_formula_sum 'C24 H32 O9'
_chemical_formula_weight 464.50
_chemical_name_common estrone-3-glucuronide
_chemical_name_systematic
;
 17-oxoestra-1,3,5(10)-triene-3-yl-b-D-glucopyranosiduronic acid hydrate
;
_space_group_IT_number 19
_symmetry_cell_setting orthorhombic
_symmetry_space_group_name_Hall 'P 2ac 2ab'
_symmetry_space_group_name_H-M 'P 21 21 21'
_audit_creation_method SHELXL
_cell_angle_alpha 90.00
_cell_angle_beta 90.00
_cell_angle_gamma 90.00
_cell_formula_units_Z 4
_cell_length_a 7.0337(2)
_cell_length_b 8.3981(2)
_cell_length_c 37.9873(11)
_cell_measurement_reflns_used 6916
_cell_measurement_temperature 293(2)
_cell_measurement_theta_max 25
_cell_measurement_theta_min 1
_cell_volume 2243.90(11)
_computing_cell_refinement XSCANS
_computing_data_collection 'XSCANS (Siemens, 1994)'
_computing_data_reduction 'SAINT (Siemens, 1995)'
_computing_molecular_graphics 'XPMA (Zsolnai, 1994a) and ZORTEP (Zsolnai, 1994b)'
_computing_publication_material SHELXL-93
_computing_structure_refinement 'SHELXL-93 (Sheldrick, 1993)'
_computing_structure_solution 'SHELXS-86 (Sheldrick, 1985)'
_diffrn_ambient_temperature 293(2)
_diffrn_measurement_device 'Siemens SMART'
_diffrn_radiation_monochromator graphite
_diffrn_radiation_source 'fine-focus sealed tube'
_diffrn_radiation_type MoK\a
_diffrn_radiation_wavelength 0.71073
_diffrn_reflns_av_R_equivalents 0.0458
_diffrn_reflns_av_sigmaI/netI 0.0479
_diffrn_reflns_limit_h_max 8
_diffrn_reflns_limit_h_min -8
_diffrn_reflns_limit_k_max 10
_diffrn_reflns_limit_k_min -8
_diffrn_reflns_limit_l_max 47
_diffrn_reflns_limit_l_min -44
_diffrn_reflns_number 10397
_diffrn_reflns_theta_max 23.00
_diffrn_reflns_theta_min 1.07
_diffrn_standards_decay_% <2
_exptl_absorpt_coefficient_mu 0.105
_exptl_absorpt_correction_type none
_exptl_crystal_colour colorless
_exptl_crystal_density_diffrn 1.375
_exptl_crystal_density_meas ?
_exptl_crystal_description plate
_exptl_crystal_F_000 980
_exptl_crystal_size_max 0.50
_exptl_crystal_size_mid 0.12
_exptl_crystal_size_min 0.035
_refine_diff_density_max 0.272
_refine_diff_density_min -0.259
_refine_ls_abs_structure_details 'Flack H D (1983), Acta Cryst. A39, 876-881'
_refine_ls_abs_structure_Flack 0.6(16)
_refine_ls_extinction_method none
_refine_ls_goodness_of_fit_all 1.132
_refine_ls_goodness_of_fit_obs 1.156
_refine_ls_hydrogen_treatment refxyz
_refine_ls_matrix_type full
_refine_ls_number_parameters 337
_refine_ls_number_reflns 3110
_refine_ls_number_restraints 0
_refine_ls_restrained_S_all 1.259
_refine_ls_restrained_S_obs 1.156
_refine_ls_R_factor_all 0.0636
_refine_ls_R_factor_obs .0513
_refine_ls_shift/esd_max -0.066
_refine_ls_shift/esd_mean 0.011
_refine_ls_structure_factor_coef Fsqd
_refine_ls_weighting_details 'w = 1/[\s^2^(Fo^2^)+(0.0479P)^2^+1.3262P] where P=(Fo^2^+2Fc^2^)/3'
_refine_ls_weighting_scheme calc
_refine_ls_wR_factor_all 0.1330
_refine_ls_wR_factor_obs .1135
_reflns_number_observed 2730
_reflns_number_total 3111
_reflns_observed_criterion >2sigma(I)
_cod_data_source_file ta1138.cif
_cod_data_source_block ss2p
_cod_depositor_comments
;
The following automatic conversions were performed:

'_exptl_crystal_density_meas' value 'not measured' was changed to '?'
- the value is perceived as not measured.

Automatic conversion script
Id: cif_fix_values 3008 2015-01-20 13:52:24Z robertas 

The following automatic conversions were performed:

'_refine_ls_weighting_scheme' value 'calc w =
1/[\s^2^(Fo^2^)+(0.0479P)^2^+1.3262P] where P=(Fo^2^+2Fc^2^)/3' was
changed to 'calc'. New tag '_refine_ls_weighting_details' was
created. The value of the new tag was set to 'w =
1/[\s^2^(Fo^2^)+(0.0479P)^2^+1.3262P] where P=(Fo^2^+2Fc^2^)/3'.

Automatic conversion script
Id: cif_fix_values 3143 2015-03-26 13:38:13Z robertas 
;
_cod_database_code 2006436

loop_
_symmetry_equiv_pos_as_xyz
'x, y, z'
'-x+1/2, -y, z+1/2'
'-x, y+1/2, -z+1/2'
'x+1/2, -y+1/2, -z'

loop_
_atom_site_aniso_label
_atom_site_aniso_U_11
_atom_site_aniso_U_22
_atom_site_aniso_U_33
_atom_site_aniso_U_12
_atom_site_aniso_U_13
_atom_site_aniso_U_23
O1 .054(2) .070(3) .133(3) -.029(2) -.028(2) .037(2)
O2 .0338(15) .0365(15) .0235(13) -.0063(14) -.0109(11) .0019(11)
O3 .0353(15) .0263(14) .0302(14) .0019(12) -.0085(12) -.0057(11)
O4 .074(2) .031(2) .071(2) .009(2) -.041(2) -.0020(15)
O5 .038(2) .0260(15) .050(2) -.0074(13) -.0045(14) -.0067(12)
O6 .0331(15) .035(2) .050(2) .0092(13) -.0196(13) -.0040(13)
O7 .037(2) .0246(14) .040(2) -.0070(13) -.0066(13) -.0027(12)
O8 .062(2) .035(2) .047(2) .008(2) -.032(2) -.0075(13)
O9 .037(2) .061(2) .064(2) .005(2) .006(2) -.001(2)
C1 .036(2) .032(2) .030(2) -.005(2) -.003(2) .006(2)
C2 .037(2) .035(2) .025(2) -.001(2) -.008(2) .003(2)
C3 .025(2) .031(2) .024(2) -.004(2) -.002(2) -.003(2)
C4 .031(2) .036(2) .025(2) -.003(2) -.002(2) .003(2)
C5 .031(2) .040(2) .023(2) -.002(2) -.003(2) .001(2)
C6 .040(2) .045(3) .038(2) -.012(2) -.016(2) .011(2)
C7 .036(2) .040(2) .037(2) -.003(2) -.009(2) .007(2)
C8 .030(2) .035(2) .021(2) -.001(2) .001(2) .001(2)
C9 .033(2) .036(2) .022(2) -.004(2) -.004(2) -.001(2)
C10 .030(2) .032(2) .023(2) -.003(2) .000(2) .002(2)
C11 .044(3) .043(2) .030(2) -.014(2) -.010(2) .006(2)
C12 .043(3) .039(3) .040(3) -.010(2) -.008(2) .001(2)
C13 .032(2) .035(2) .033(2) -.004(2) -.004(2) -.003(2)
C14 .022(2) .038(2) .024(2) -.002(2) .004(2) -.003(2)
C15 .035(3) .052(3) .041(2) -.004(2) -.015(2) .009(2)
C16 .040(3) .052(3) .057(3) -.002(2) -.018(2) .000(2)
C17 .035(2) .049(3) .055(3) -.009(2) -.010(2) -.005(2)
C18 .057(3) .047(3) .052(3) .011(3) -.011(2) -.008(2)
C19 .028(2) .032(2) .024(2) .000(2) -.001(2) .000(2)
C20 .022(2) .028(2) .029(2) .003(2) -.003(2) -.001(2)
C21 .028(2) .025(2) .028(2) -.004(2) -.003(2) -.002(2)
C22 .033(2) .028(2) .026(2) .000(2) -.005(2) -.004(2)
C23 .028(2) .031(2) .022(2) .001(2) -.006(2) -.001(2)
C24 .038(2) .032(2) .026(2) .003(2) -.004(2) -.003(2)

loop_
_atom_site_label
_atom_site_fract_x
_atom_site_fract_y
_atom_site_fract_z
_atom_site_U_iso_or_equiv
_atom_site_thermal_displace_type
_atom_site_calc_flag
_atom_site_refinement_flags
_atom_site_occupancy
_atom_site_disorder_group
_atom_site_type_symbol
O1 2.0124(5) 1.1109(5) .18265(12) .0855(13) Uani d . 1 . O
O2 .7639(3) .4363(3) .10569(6) .0313(6) Uani d . 1 . O
O3 .5665(4) .5779(3) .07031(6) .0306(6) Uani d . 1 . O
O4 .2182(5) .7641(3) .02054(8) .0590(10) Uani d . 1 . O
O5 .4759(4) .8648(3) .04604(7) .0381(7) Uani d . 1 . O
O6 .7037(4) .1581(3) .06395(7) .0394(7) Uani d . 1 . O
H6A .8072(4) .1805(3) .07436(7) .047 Uiso d R 1 . H
O7 .3174(4) .1537(3) .03656(6) .0337(7) Uani d . 1 . O
H7A .2034(4) .1788(3) .05932(6) .040 Uiso d R 1 . H
O8 .2151(4) .4503(3) .00477(7) .0483(8) Uani d . 1 . O
H8A .1871(4) .5465(3) .00008(7) .058 Uiso d R 1 . H
O9 1.0710(4) .1505(4) .09133(8) .0540(8) Uani d . 1 . O
C1 1.1352(5) .7461(5) .10940(10) .0327(10) Uani d . 1 . C
H1A 1.1698(17) .839(5) .0987(5) .039 Uiso d R 1 . H
C2 .9718(6) .6691(5) .09794(10) .0321(10) Uani d . 1 . C
H2A .899(4) .711(2) .0804(9) .038 Uiso d R 1 . H
C3 .9214(5) .5278(4) .11394(9) .0267(9) Uani d . 1 . C
C4 1.0291(5) .4701(5) .14208(9) .0306(9) Uani d . 1 . C
H4A .9871(17) .371(4) .1547(5) .037 Uiso d R 1 . H
C5 1.1922(5) .5470(5) .15275(9) .0314(9) Uani d . 1 . C
C6 1.3039(6) .4757(6) .18346(11) .0412(10) Uani d . 1 . C
H6B 1.289(6) .358(6) .1811(10) .049 Uiso d . 1 . H
H6C 1.241(6) .509(5) .2056(11) .049 Uiso d . 1 . H
C7 1.5065(6) .5360(5) .18530(11) .0377(10) Uani d . 1 . C
H7B 1.582(6) .487(5) .1659(11) .045 Uiso d . 1 . H
H7C 1.562(6) .501(5) .2094(11) .045 Uiso d . 1 . H
C8 1.5105(5) .7169(4) .18243(9) .0283(8) Uani d . 1 . C
H8B 1.4250 .7619 .2001 .034 Uiso d . 1 . H
C9 1.4396(5) .7675(5) .14549(9) .0304(9) Uani d . 1 . C
H9A 1.5325 .7244 .1289 .036 Uiso d . 1 . H
C10 1.2497(5) .6883(4) .13631(9) .0285(9) Uani d . 1 . C
C11 1.4438(6) .9490(5) .14058(12) .0389(10) Uani d . 1 . C
H11A 1.339(6) .999(5) .1562(11) .047 Uiso d . 1 . H
H11B 1.405(6) .978(5) .1163(12) .047 Uiso d . 1 . H
C12 1.6421(6) 1.0188(6) .14840(12) .0408(11) Uani d . 1 . C
H12A 1.729(6) .974(5) .1297(11) .049 Uiso d . 1 . H
H12B 1.637(6) 1.128(6) .1471(11) .049 Uiso d . 1 . H
C13 1.7081(5) .9712(5) .18461(10) .0333(9) Uani d . 1 . C
C14 1.7074(5) .7865(4) .18750(9) .0280(8) Uani d . 1 . C
H14A 1.7851 .7474 .1679 .034 Uiso d . 1 . H
C15 1.8235(6) .7514(6) .22101(12) .0427(11) Uani d . 1 . C
H15A 1.874(6) .645(6) .2234(11) .051 Uiso d . 1 . H
H15B 1.739(7) .772(5) .2411(12) .051 Uiso d . 1 . H
C16 1.9850(7) .8726(6) .21832(14) .0496(12) Uani d . 1 . C
H16A 2.005(7) .925(6) .2394(12) .060 Uiso d . 1 . H
H16B 2.094(7) .816(6) .2075(12) .060 Uiso d . 1 . H
C17 1.9158(6) 1.0021(5) .19390(12) .0464(11) Uani d . 1 . C
C18 1.5919(7) 1.0548(6) .21328(12) .0519(12) Uani d . 1 . C
H18A 1.6405(7) 1.0252(6) .23597(12) .062 Uiso d R 1 . H
H18B 1.4614(7) 1.0224(6) .21142(12) .062 Uiso d R 1 . H
H18C 1.6005(7) 1.1682(6) .21050(12) .062 Uiso d R 1 . H
C19 .6871(5) .4435(4) .07143(9) .0279(8) Uani d . 1 . C
H19A .7868 .4517 .0538 .033 Uiso d . 1 . H
C20 .5747(5) .2890(4) .06719(9) .0262(8) Uani d . 1 . C
H20A .5009 .2736 .0886 .031 Uiso d . 1 . H
C21 .4372(5) .2920(4) .03636(9) .0269(9) Uani d . 1 . C
H21A .5117 .2885 .0146 .032 Uiso d . 1 . H
C22 .3254(5) .4468(5) .03600(9) .0290(9) Uani d . 1 . C
H22A .2405 .4490 .0566 .035 Uiso d . 1 . H
C23 .4641(5) .5841(4) .03781(9) .0269(9) Uani d . 1 . C
H23A .5564 .5717 .0186 .032 Uiso d . 1 . H
C24 .3730(6) .7448(5) .03429(10) .0323(10) Uani d . 1 . C

loop_
_atom_type_symbol
_atom_type_description
_atom_type_scat_dispersion_real
_atom_type_scat_dispersion_imag
_atom_type_scat_source
C C 0.0033 0.0016 'International Tables Vol C Tables 4.2.6.8 and 6.1.1.4'
H H 0.0000 0.0000 'International Tables Vol C Tables 4.2.6.8 and 6.1.1.4'
O O 0.0106 0.0060 'International Tables Vol C Tables 4.2.6.8 and 6.1.1.4'

loop_
_geom_angle_atom_site_label_1
_geom_angle_atom_site_label_2
_geom_angle_atom_site_label_3
_geom_angle
_geom_angle_publ_flag
C3 O2 C19 119.5(3) yes
C19 O3 C23 110.9(3) yes
C2 C1 C10 123.2(4) yes
C3 C2 C1 118.4(4) yes
C2 C3 O2 125.7(3) yes
C2 C3 C4 119.7(3) yes
O2 C3 C4 114.5(3) yes
C5 C4 C3 120.9(4) yes
C4 C5 C10 120.5(3) yes
C4 C5 C6 118.0(3) yes
C10 C5 C6 121.6(3) yes
C7 C6 C5 112.8(3) yes
C6 C7 C8 110.3(4) yes
C14 C8 C7 113.1(3) yes
C14 C8 C9 107.7(3) yes
C7 C8 C9 109.5(3) yes
C10 C9 C11 114.8(3) yes
C10 C9 C8 111.5(3) yes
C11 C9 C8 112.1(3) yes
C5 C10 C1 117.2(3) yes
C5 C10 C9 121.2(3) yes
C1 C10 C9 121.4(3) yes
C9 C11 C12 111.8(4) yes
C13 C12 C11 110.7(4) yes
C12 C13 C17 117.5(4) yes
C12 C13 C18 111.3(4) yes
C17 C13 C18 105.6(3) yes
C12 C13 C14 109.2(3) yes
C17 C13 C14 99.0(3) yes
C18 C13 C14 113.9(3) yes
C8 C14 C15 121.1(3) yes
C8 C14 C13 112.2(3) yes
C15 C14 C13 104.3(3) yes
C16 C15 C14 102.2(3) yes
C17 C16 C15 106.3(4) yes
O1 C17 C16 125.3(4) yes
O1 C17 C13 125.6(4) yes
C16 C17 C13 109.2(4) yes
O3 C19 O2 107.0(3) yes
O3 C19 C20 111.4(3) yes
O2 C19 C20 105.0(3) yes
O6 C20 C19 109.5(3) yes
O6 C20 C21 110.5(3) yes
C19 C20 C21 113.4(3) yes
O7 C21 C22 112.9(3) yes
O7 C21 C20 110.9(3) yes
C22 C21 C20 110.5(3) yes
O8 C22 C21 108.0(3) yes
O8 C22 C23 112.0(3) yes
C21 C22 C23 108.6(3) yes
O3 C23 C24 108.9(3) yes
O3 C23 C22 109.7(3) yes
C24 C23 C22 114.0(3) yes
O4 C24 O5 122.3(4) yes
O4 C24 C23 122.7(4) yes
O5 C24 C23 115.0(3) yes

loop_
_geom_bond_atom_site_label_1
_geom_bond_atom_site_label_2
_geom_bond_site_symmetry_2
_geom_bond_distance
_geom_bond_publ_flag
O1 C17 . 1.216(5) yes
O2 C3 . 1.384(4) yes
O2 C19 . 1.410(4) yes
O3 C19 . 1.413(4) yes
O3 C23 . 1.430(4) yes
O4 C24 . 1.219(5) yes
O5 C24 . 1.318(5) yes
O6 C20 . 1.431(4) yes
O7 C21 . 1.435(4) yes
O8 C22 . 1.418(4) yes
C1 C2 . 1.388(5) yes
C1 C10 . 1.389(5) yes
C2 C3 . 1.380(5) yes
C3 C4 . 1.397(5) yes
C4 C5 . 1.377(5) yes
C5 C10 . 1.400(5) yes
C5 C6 . 1.529(5) yes
C6 C7 . 1.514(6) yes
C7 C8 . 1.523(6) yes
C8 C14 . 1.516(5) yes
C8 C9 . 1.549(5) yes
C9 C10 . 1.532(5) yes
C9 C11 . 1.535(6) yes
C11 C12 . 1.542(6) yes
C12 C13 . 1.506(6) yes
C13 C17 . 1.526(6) yes
C13 C18 . 1.532(6) yes
C13 C14 . 1.555(5) yes
C14 C15 . 1.541(5) yes
C15 C16 . 1.528(7) yes
C16 C17 . 1.510(7) yes
C19 C20 . 1.528(5) yes
C20 C21 . 1.519(5) yes
C21 C22 . 1.519(5) yes
C22 C23 . 1.512(5) yes
C23 C24 . 1.500(5) yes

loop_
_geom_torsion_atom_site_label_1
_geom_torsion_atom_site_label_2
_geom_torsion_atom_site_label_3
_geom_torsion_atom_site_label_4
_geom_torsion
_geom_torsion_publ_flag
C10 C1 C2 C3 -0.4(6) no
C1 C2 C3 O2 -179.9(3) no
C1 C2 C3 C4 3.1(5) no
C19 O2 C3 C2 26.7(5) no
C19 O2 C3 C4 -156.1(3) no
C2 C3 C4 C5 -4.1(5) no
O2 C3 C4 C5 178.6(3) no
C3 C4 C5 C10 2.3(6) no
C3 C4 C5 C6 -179.3(4) no
C4 C5 C6 C7 161.6(4) no
C10 C5 C6 C7 -20.0(6) no
C5 C6 C7 C8 48.7(5) no
C6 C7 C8 C14 174.6(3) no
C6 C7 C8 C9 -65.4(4) no
C14 C8 C9 C10 174.0(3) no
C7 C8 C9 C10 50.7(4) no
C14 C8 C9 C11 -55.6(4) no
C7 C8 C9 C11 -178.9(4) no
C4 C5 C10 C1 0.4(5) no
C6 C5 C10 C1 -178.0(4) no
C4 C5 C10 C9 -174.4(3) no
C6 C5 C10 C9 7.2(5) no
C2 C1 C10 C5 -1.4(5) no
C2 C1 C10 C9 173.5(3) no
C11 C9 C10 C5 -151.6(4) no
C8 C9 C10 C5 -22.6(5) no
C11 C9 C10 C1 33.8(5) no
C8 C9 C10 C1 162.7(3) no
C10 C9 C11 C12 -176.9(3) no
C8 C9 C11 C12 54.4(5) no
C9 C11 C12 C13 -54.9(5) no
C11 C12 C13 C17 168.3(4) no
C11 C12 C13 C18 -69.9(5) no
C11 C12 C13 C14 56.7(5) no
C7 C8 C14 C15 -55.8(5) no
C9 C8 C14 C15 -176.9(4) no
C7 C8 C14 C13 -179.8(3) no
C9 C8 C14 C13 59.2(4) no
C12 C13 C14 C8 -61.3(4) no
C17 C13 C14 C8 175.4(3) no
C18 C13 C14 C8 63.8(4) no
C12 C13 C14 C15 165.9(3) no
C17 C13 C14 C15 42.5(4) no
C18 C13 C14 C15 -69.0(4) no
C8 C14 C15 C16 -167.8(4) no
C13 C14 C15 C16 -40.2(4) no
C14 C15 C16 C17 21.0(5) no
C15 C16 C17 O1 -172.2(5) no
C15 C16 C17 C13 5.8(6) no
C12 C13 C17 O1 31.3(7) no
C18 C13 C17 O1 -93.5(6) no
C14 C13 C17 O1 148.5(5) no
C12 C13 C17 C16 -146.7(4) no
C18 C13 C17 C16 88.6(4) no
C14 C13 C17 C16 -29.5(4) no
C23 O3 C19 O2 -173.0(3) no
C23 O3 C19 C20 -58.7(4) no
C3 O2 C19 O3 -83.1(4) no
C3 O2 C19 C20 158.4(3) yes
O3 C19 C20 O6 172.6(3) no
O2 C19 C20 O6 -71.9(3) no
O3 C19 C20 C21 48.7(4) no
O2 C19 C20 C21 164.2(3) no
O6 C20 C21 O7 64.7(4) no
C19 C20 C21 O7 -172.0(3) no
O6 C20 C21 C22 -169.4(3) no
C19 C20 C21 C22 -46.0(4) no
O7 C21 C22 O8 -61.4(4) no
C20 C21 C22 O8 173.8(3) no
O7 C21 C22 C23 177.0(3) no
C20 C21 C22 C23 52.2(4) no
C19 O3 C23 C24 -167.4(3) no
C19 O3 C23 C22 67.2(4) no
O8 C22 C23 O3 177.9(3) no
C21 C22 C23 O3 -63.0(4) no
O8 C22 C23 C24 55.5(4) no
C21 C22 C23 C24 174.6(3) no
O3 C23 C24 O4 -144.7(4) no
C22 C23 C24 O4 -21.8(5) no
O3 C23 C24 O5 37.7(4) no
C22 C23 C24 O5 160.5(3) no

loop_
_cod_related_entry_id
_cod_related_entry_database
_cod_related_entry_code
1 ChemSpider 30652178
